data_7101218
loop_
_publ_author_name
'G. C. W. Fu'
'E. Bappert'
'Peter Muller'

_publ_section_title
;
Asymmetric [3+2] Annulations Catalyzed by a
Planar-Chiral Derivative of DMAP
;
_journal_issue 24
_journal_name_full 'Chemical Communications'
_journal_paper_doi 10.1039/b603172b
_journal_year 2006
_chemical_formula_moiety 'C20 H17 Br O'
_chemical_formula_sum 'C20 H17 Br O'
_chemical_formula_weight 353.25
_chemical_name_systematic
;
?
;
_space_group_IT_number 19
_symmetry_cell_setting orthorhombic
_symmetry_space_group_name_Hall 'P 2ac 2ab'
_symmetry_space_group_name_H-M 'P 21 21 21'
_atom_sites_solution_hydrogens difmap
_atom_sites_solution_primary direct
_atom_sites_solution_secondary difmap
_audit_creation_method SHELXL-97
_cell_angle_alpha 90.00
_cell_angle_beta 90.00
_cell_angle_gamma 90.00
_cell_formula_units_Z 4
_cell_length_a 7.2277(14)
_cell_length_b 14.583(3)
_cell_length_c 15.656(3)
_cell_measurement_reflns_used 926
_cell_measurement_temperature 193(2)
_cell_measurement_theta_max 25.45
_cell_measurement_theta_min 3.10
_cell_volume 1650.2(5)
_computing_cell_refinement 'SMART (BRUKER, V5.625, 2001)'
_computing_data_collection 'ASTRO (BRUKER, V5.007, 1997)'
_computing_data_reduction 'SAINT (BRUKER, V6.22, 2001)'
_computing_molecular_graphics 'SHELXTL (BRUKER, 2000, V6.1)'
_computing_publication_material 'XCIF (Sheldrick and BRUKER, 1997, V5.1)'
_computing_structure_refinement 'SHELXL-97 (Sheldrick, 1997)'
_computing_structure_solution 'SHELXS-97 (Sheldrick, 1990)'
_diffrn_ambient_temperature 193(2)
_diffrn_detector_area_resol_mean 836.6
_diffrn_measured_fraction_theta_full 0.940
_diffrn_measured_fraction_theta_max 0.940
_diffrn_measurement_device_type 'Bruker CCD'
_diffrn_measurement_method '\w, 0.3 deg'
_diffrn_radiation_monochromator graphite
_diffrn_radiation_source 'normal-focus sealed tube'
_diffrn_radiation_type MoK\a
_diffrn_radiation_wavelength 0.71073
_diffrn_reflns_av_R_equivalents 0.0238
_diffrn_reflns_av_sigmaI/netI 0.0440
_diffrn_reflns_limit_h_max 9
_diffrn_reflns_limit_h_min -9
_diffrn_reflns_limit_k_max 18
_diffrn_reflns_limit_k_min -18
_diffrn_reflns_limit_l_max 12
_diffrn_reflns_limit_l_min -20
_diffrn_reflns_number 9518
_diffrn_reflns_theta_full 27.88
_diffrn_reflns_theta_max 27.88
_diffrn_reflns_theta_min 1.91
_diffrn_standards_decay_% 0
_diffrn_standards_interval_count 0
_diffrn_standards_number 0
_exptl_absorpt_coefficient_mu 2.490
_exptl_absorpt_correction_T_max 0.7888
_exptl_absorpt_correction_T_min 0.6358
_exptl_absorpt_correction_type empirical
_exptl_absorpt_process_details SADABS
_exptl_crystal_colour colorless
_exptl_crystal_density_diffrn 1.422
_exptl_crystal_density_method 'not measured'
_exptl_crystal_description chunk
_exptl_crystal_F_000 720
_exptl_crystal_size_max 0.20
_exptl_crystal_size_mid 0.12
_exptl_crystal_size_min 0.10
_refine_diff_density_max 0.492
_refine_diff_density_min -0.365
_refine_diff_density_rms 0.050
_refine_ls_abs_structure_details 'Flack H D (1983), Acta Cryst. A39, 876-881'
_refine_ls_abs_structure_Flack 0.015(9)
_refine_ls_extinction_method none
_refine_ls_goodness_of_fit_ref 0.971
_refine_ls_hydrogen_treatment refall
_refine_ls_matrix_type full
_refine_ls_number_parameters 267
_refine_ls_number_reflns 3593
_refine_ls_number_restraints 0
_refine_ls_restrained_S_all 0.971
_refine_ls_R_factor_all 0.0437
_refine_ls_R_factor_gt 0.0328
_refine_ls_shift/su_max 0.001
_refine_ls_shift/su_mean 0.000
_refine_ls_structure_factor_coef Fsqd
_refine_ls_weighting_details 'calc w=1/[\s^2^(Fo^2^)+(0.0354P)^2^+0.0000P] where P=(Fo^2^+2Fc^2^)/3'
_refine_ls_weighting_scheme calc
_refine_ls_wR_factor_gt 0.0694
_refine_ls_wR_factor_ref 0.0728
_reflns_number_gt 2987
_reflns_number_total 3593
_reflns_threshold_expression >2sigma(I)
_cod_data_source_file b603172b.txt
_cod_depositor_comments
;
The following automatic conversions were performed:
'_symmetry_cell_setting' value 'Orthorhombic' changed to 'orthorhombic'
according to '/home/saulius/struct/CIF-dictionaries/cif_core.dic'
dictionary named 'cif_core.dic' version 2.4.1 from
2010-06-29.

'_exptl_absorpt_correction_type' value 'Empirical' changed to
'empirical' according to
'/home/saulius/struct/CIF-dictionaries/cif_core.dic' dictionary named
'cif_core.dic' version 2.4.1 from 2010-06-29.

Automatic conversion script
Id: cif_fix_enum 1527 2010-12-29 10:47:43Z saulius 
;
_cod_original_sg_symbol_H-M P2(1)2(1)2(1)
_cod_database_code 7101218

loop_
_symmetry_equiv_pos_as_xyz
'x, y, z'
'-x+1/2, -y, z+1/2'
'-x, y+1/2, -z+1/2'
'x+1/2, -y+1/2, -z'

loop_
_atom_site_label
_atom_site_type_symbol
_atom_site_fract_x
_atom_site_fract_y
_atom_site_fract_z
_atom_site_U_iso_or_equiv
_atom_site_adp_type
_atom_site_occupancy
_atom_site_symmetry_multiplicity
_atom_site_calc_flag
Br1 Br 0.74604(4) 0.284300(19) 0.818391(18) 0.05285(11) Uani 1 1 d
O1 O 0.1265(3) -0.27011(13) 0.94631(13) 0.0436(5) Uani 1 1 d
C1 C 0.1321(4) -0.18900(19) 0.93100(18) 0.0352(6) Uani 1 1 d
C2 C 0.3044(4) -0.13290(18) 0.9164(2) 0.0348(6) Uani 1 1 d
H2 H 0.398(4) -0.1609(18) 0.9463(19) 0.034(7) Uiso 1 1 d
H1 H 0.343(4) -0.135(2) 0.853(2) 0.056(9) Uiso 1 1 d
C3 C 0.2457(4) -0.03542(16) 0.93952(15) 0.0287(5) Uani 1 1 d
H3 H 0.237(4) -0.0301(14) 1.0002(15) 0.021(5) Uiso 1 1 d
C4 C 0.0386(3) -0.02803(17) 0.91061(17) 0.0280(5) Uani 1 1 d
C5 C 0.0101(3) -0.01203(17) 0.8152(2) 0.0283(5) Uani 1 1 d
C6 C 0.0597(3) 0.0642(2) 0.76657(18) 0.0351(6) Uani 1 1 d
H4 H 0.126(4) 0.1145(19) 0.7932(17) 0.038(8) Uiso 1 1 d
C7 C 0.0112(4) 0.0673(2) 0.6815(2) 0.0416(7) Uani 1 1 d
H5 H 0.041(4) 0.122(2) 0.6419(19) 0.049(9) Uiso 1 1 d
C8 C -0.0865(4) -0.0039(2) 0.6447(2) 0.0442(7) Uani 1 1 d
H6 H -0.113(4) -0.0030(18) 0.586(2) 0.046(9) Uiso 1 1 d
C9 C -0.1422(4) -0.0776(2) 0.69214(19) 0.0405(7) Uani 1 1 d
H7 H -0.210(4) -0.1249(18) 0.6672(16) 0.039(8) Uiso 1 1 d
C10 C -0.0939(3) -0.08181(18) 0.77810(17) 0.0304(6) Uani 1 1 d
C11 C -0.1452(3) -0.15081(18) 0.84295(17) 0.0331(6) Uani 1 1 d
C12 C -0.0378(4) -0.12696(17) 0.92264(18) 0.0313(6) Uani 1 1 d
H8 H -0.101(3) -0.1314(16) 0.9698(17) 0.024(7) Uiso 1 1 d
C13 C -0.0656(4) 0.0441(2) 0.9618(2) 0.0358(6) Uani 1 1 d
H10 H -0.016(4) 0.109(2) 0.950(2) 0.049(9) Uiso 1 1 d
H9 H -0.050(3) 0.0336(16) 1.0186(18) 0.021(6) Uiso 1 1 d
H11 H -0.193(4) 0.0406(18) 0.9472(18) 0.041(8) Uiso 1 1 d
C14 C -0.2643(4) -0.21916(19) 0.8344(2) 0.0439(6) Uani 1 1 d
H12 H -0.316(4) -0.228(2) 0.782(2) 0.044(8) Uiso 1 1 d
H13 H -0.286(4) -0.2564(19) 0.8792(17) 0.031(7) Uiso 1 1 d
C15 C 0.3713(3) 0.04077(17) 0.90858(17) 0.0288(6) Uani 1 1 d
C16 C 0.3889(4) 0.12043(19) 0.95702(18) 0.0352(6) Uani 1 1 d
H14 H 0.320(4) 0.1253(17) 1.0056(17) 0.032(7) Uiso 1 1 d
C17 C 0.4961(4) 0.1941(2) 0.9300(2) 0.0414(7) Uani 1 1 d
H15 H 0.510(4) 0.2469(19) 0.9651(17) 0.043(8) Uiso 1 1 d
C18 C 0.5898(3) 0.18633(18) 0.85365(18) 0.0349(6) Uani 1 1 d
C19 C 0.5791(3) 0.1090(2) 0.80446(18) 0.0343(6) Uani 1 1 d
H16 H 0.640(4) 0.1043(18) 0.7553(17) 0.031(7) Uiso 1 1 d
C20 C 0.4695(3) 0.03623(19) 0.83237(18) 0.0315(6) Uani 1 1 d
H17 H 0.466(3) -0.0152(17) 0.7994(16) 0.019(7) Uiso 1 1 d

loop_
_atom_site_aniso_label
_atom_site_aniso_U_11
_atom_site_aniso_U_22
_atom_site_aniso_U_33
_atom_site_aniso_U_23
_atom_site_aniso_U_13
_atom_site_aniso_U_12
Br1 0.06132(19) 0.05017(17) 0.04706(17) 0.00514(14) -0.0026(2) -0.02553(16)
O1 0.0444(11) 0.0340(11) 0.0525(13) 0.0096(9) -0.0111(10) -0.0070(8)
C1 0.0397(14) 0.0365(15) 0.0294(14) 0.0028(12) -0.0009(12) -0.0036(12)
C2 0.0267(14) 0.0341(14) 0.0435(17) 0.0042(13) -0.0037(12) 0.0033(10)
C3 0.0263(11) 0.0353(12) 0.0244(11) 0.0012(9) -0.0031(14) -0.0014(12)
C4 0.0242(12) 0.0306(13) 0.0291(13) -0.0011(11) 0.0005(11) -0.0014(10)
C5 0.0219(11) 0.0342(13) 0.0290(13) -0.0010(13) 0.0024(12) 0.0056(9)
C6 0.0253(13) 0.0420(16) 0.0381(16) 0.0034(13) -0.0007(12) 0.0024(11)
C7 0.0323(14) 0.0548(18) 0.0377(15) 0.0140(16) 0.0022(15) 0.0081(12)
C8 0.0400(16) 0.067(2) 0.0254(15) 0.0017(15) -0.0031(13) 0.0109(15)
C9 0.0321(14) 0.0517(18) 0.0376(17) -0.0104(14) -0.0062(13) 0.0059(12)
C10 0.0212(12) 0.0382(15) 0.0317(13) -0.0048(12) 0.0001(11) 0.0045(10)
C11 0.0241(12) 0.0359(14) 0.0392(16) -0.0044(12) -0.0035(11) 0.0036(11)
C12 0.0287(13) 0.0360(15) 0.0293(14) 0.0023(12) 0.0045(12) -0.0042(10)
C13 0.0310(16) 0.0442(17) 0.0322(16) -0.0055(14) 0.0043(13) 0.0023(13)
C14 0.0353(14) 0.0416(14) 0.0547(19) -0.0019(15) -0.0076(17) -0.0041(14)
C15 0.0208(12) 0.0333(14) 0.0322(14) 0.0007(11) -0.0057(11) 0.0028(10)
C16 0.0353(15) 0.0417(16) 0.0286(14) -0.0033(13) 0.0009(13) -0.0009(11)
C17 0.0473(16) 0.0367(16) 0.0401(17) -0.0060(13) -0.0014(14) -0.0045(13)
C18 0.0305(13) 0.0347(14) 0.0396(15) 0.0072(12) -0.0044(12) -0.0086(11)
C19 0.0250(13) 0.0445(16) 0.0335(16) -0.0003(13) 0.0010(12) -0.0007(11)
C20 0.0253(12) 0.0343(14) 0.0349(16) -0.0069(13) -0.0008(11) 0.0004(10)

loop_
_atom_type_symbol
_atom_type_description
_atom_type_scat_dispersion_real
_atom_type_scat_dispersion_imag
_atom_type_scat_source
C C 0.0033 0.0016 'International Tables Vol C Tables 4.2.6.8 and 6.1.1.4'
H H 0.0000 0.0000 'International Tables Vol C Tables 4.2.6.8 and 6.1.1.4'
O O 0.0106 0.0060 'International Tables Vol C Tables 4.2.6.8 and 6.1.1.4'
Br Br -0.2901 2.4595 'International Tables Vol C Tables 4.2.6.8 and 6.1.1.4'

loop_
_geom_angle_atom_site_label_1
_geom_angle_atom_site_label_2
_geom_angle_atom_site_label_3
_geom_angle
O1 C1 C2 126.1(3)
O1 C1 C12 124.7(3)
C2 C1 C12 109.2(2)
C1 C2 C3 103.9(2)
C1 C2 H2 106.8(17)
C3 C2 H2 119.8(17)
C1 C2 H1 110.7(18)
C3 C2 H1 109.8(17)
H2 C2 H1 106(3)
C15 C3 C2 116.2(2)
C15 C3 C4 115.4(2)
C2 C3 C4 105.1(2)
C15 C3 H3 107.5(14)
C2 C3 H3 109.3(13)
C4 C3 H3 102.4(17)
C13 C4 C5 110.1(2)
C13 C4 C12 113.7(2)
C5 C4 C12 102.3(2)
C13 C4 C3 111.6(2)
C5 C4 C3 115.0(2)
C12 C4 C3 103.90(19)
C10 C5 C6 119.6(3)
C10 C5 C4 111.7(2)
C6 C5 C4 128.5(2)
C7 C6 C5 119.3(3)
C7 C6 H4 121.1(16)
C5 C6 H4 119.6(16)
C6 C7 C8 120.6(3)
C6 C7 H5 123.8(17)
C8 C7 H5 115.7(16)
C9 C8 C7 121.0(3)
C9 C8 H6 118.9(18)
C7 C8 H6 120.1(18)
C8 C9 C10 119.1(3)
C8 C9 H7 120.6(16)
C10 C9 H7 120.2(16)
C9 C10 C5 120.4(3)
C9 C10 C11 129.2(2)
C5 C10 C11 110.3(2)
C14 C11 C10 127.4(3)
C14 C11 C12 126.3(3)
C10 C11 C12 106.4(2)
C11 C12 C1 110.3(2)
C11 C12 C4 107.2(2)
C1 C12 C4 105.9(2)
C11 C12 H8 114.6(16)
C1 C12 H8 107.6(16)
C4 C12 H8 110.9(16)
C4 C13 H10 111.5(18)
C4 C13 H9 109.9(16)
H10 C13 H9 107(2)
C4 C13 H11 108.5(17)
H10 C13 H11 110(2)
H9 C13 H11 110(2)
C11 C14 H12 117.3(19)
C11 C14 H13 119.4(16)
H12 C14 H13 123(2)
C20 C15 C16 117.4(2)
C20 C15 C3 123.1(2)
C16 C15 C3 119.5(2)
C17 C16 C15 122.0(3)
C17 C16 H14 119.9(16)
C15 C16 H14 117.9(16)
C18 C17 C16 118.3(3)
C18 C17 H15 121.0(17)
C16 C17 H15 120.6(17)
C19 C18 C17 121.9(2)
C19 C18 Br1 119.3(2)
C17 C18 Br1 118.8(2)
C18 C19 C20 118.9(3)
C18 C19 H16 121.4(18)
C20 C19 H16 119.7(18)
C15 C20 C19 121.5(3)
C15 C20 H17 120.7(15)
C19 C20 H17 117.8(15)

loop_
_geom_bond_atom_site_label_1
_geom_bond_atom_site_label_2
_geom_bond_distance
Br1 C18 1.903(2)
O1 C1 1.208(3)
C1 C2 1.507(4)
C1 C12 1.531(4)
C2 C3 1.527(3)
C2 H2 0.92(3)
C2 H1 1.02(3)
C3 C15 1.514(4)
C3 C4 1.567(4)
C3 H3 0.96(2)
C4 C13 1.521(4)
C4 C5 1.526(4)
C4 C12 1.556(3)
C5 C10 1.392(3)
C5 C6 1.394(4)
C6 C7 1.378(4)
C6 H4 0.97(3)
C7 C8 1.381(5)
C7 H5 1.03(3)
C8 C9 1.367(4)
C8 H6 0.94(3)
C9 C10 1.392(4)
C9 H7 0.93(3)
C10 C11 1.477(4)
C11 C14 1.324(4)
C11 C12 1.510(4)
C12 H8 0.87(3)
C13 H10 1.02(3)
C13 H9 0.91(3)
C13 H11 0.95(3)
C14 H12 0.91(3)
C14 H13 0.90(3)
C15 C20 1.390(4)
C15 C16 1.393(4)
C16 C17 1.390(4)
C16 H14 0.91(3)
C17 C18 1.379(4)
C17 H15 0.95(3)
C18 C19 1.368(4)
C19 C20 1.394(4)
C19 H16 0.89(3)
C20 H17 0.91(3)

loop_
_geom_torsion_atom_site_label_1
_geom_torsion_atom_site_label_2
_geom_torsion_atom_site_label_3
_geom_torsion_atom_site_label_4
_geom_torsion
O1 C1 C2 C3 -155.6(3)
C12 C1 C2 C3 24.9(3)
C1 C2 C3 C15 -163.7(2)
C1 C2 C3 C4 -34.7(3)
C15 C3 C4 C13 -76.2(3)
C2 C3 C4 C13 154.4(2)
C15 C3 C4 C5 50.0(3)
C2 C3 C4 C5 -79.3(3)
C15 C3 C4 C12 160.9(2)
C2 C3 C4 C12 31.6(3)
C13 C4 C5 C10 -112.2(2)
C12 C4 C5 C10 8.8(3)
C3 C4 C5 C10 120.7(2)
C13 C4 C5 C6 61.7(3)
C12 C4 C5 C6 -177.3(2)
C3 C4 C5 C6 -65.4(3)
C10 C5 C6 C7 -2.6(4)
C4 C5 C6 C7 -176.1(2)
C5 C6 C7 C8 0.4(4)
C6 C7 C8 C9 2.1(4)
C7 C8 C9 C10 -2.2(4)
C8 C9 C10 C5 -0.1(4)
C8 C9 C10 C11 176.4(3)
C6 C5 C10 C9 2.5(3)
C4 C5 C10 C9 177.1(2)
C6 C5 C10 C11 -174.6(2)
C4 C5 C10 C11 -0.1(3)
C9 C10 C11 C14 -7.2(4)
C5 C10 C11 C14 169.6(3)
C9 C10 C11 C12 174.0(2)
C5 C10 C11 C12 -9.1(3)
C14 C11 C12 C1 80.8(3)
C10 C11 C12 C1 -100.4(2)
C14 C11 C12 C4 -164.3(3)
C10 C11 C12 C4 14.5(3)
O1 C1 C12 C11 -69.0(4)
C2 C1 C12 C11 110.5(3)
O1 C1 C12 C4 175.3(3)
C2 C1 C12 C4 -5.2(3)
C13 C4 C12 C11 104.6(3)
C5 C4 C12 C11 -14.0(2)
C3 C4 C12 C11 -133.9(2)
C13 C4 C12 C1 -137.6(2)
C5 C4 C12 C1 103.8(2)
C3 C4 C12 C1 -16.1(3)
C2 C3 C15 C20 33.1(3)
C4 C3 C15 C20 -90.7(3)
C2 C3 C15 C16 -148.1(2)
C4 C3 C15 C16 88.2(3)
C20 C15 C16 C17 1.6(4)
C3 C15 C16 C17 -177.3(3)
C15 C16 C17 C18 -1.3(4)
C16 C17 C18 C19 0.3(4)
C16 C17 C18 Br1 -177.1(2)
C17 C18 C19 C20 0.3(4)
Br1 C18 C19 C20 177.68(19)
C16 C15 C20 C19 -1.1(4)
C3 C15 C20 C19 177.8(2)
C18 C19 C20 C15 0.1(4)

loop_
_cod_related_entry_id
_cod_related_entry_database
_cod_related_entry_code
1 ChemSpider 21198295
